data_4100527
_journal_name_full 'Journal of the American Chemical Society'
_journal_paper_doi 10.1021/ja0527370
_journal_year 2005
_chemical_formula_sum 'C18 H12 Mn2 O6'
_chemical_formula_weight 434.16
_space_group_IT_number 14
_symmetry_cell_setting monoclinic
_symmetry_space_group_name_Hall '-P 2ybc'
_symmetry_space_group_name_H-M 'P 1 21/c 1'
_cell_angle_alpha 90.00
_cell_angle_beta 102.15(2)
_cell_angle_gamma 90.00
_cell_formula_units_Z 4
_cell_length_a 12.412(3)
_cell_length_b 8.070(3)
_cell_length_c 17.780(4)
_cell_measurement_temperature 293(2)
_cell_volume 1741.0(8)
_diffrn_ambient_temperature 293(2)
_exptl_crystal_density_diffrn 1.656
_refine_ls_R_factor_obs 0.0534
_refine_ls_wR_factor_obs 0.1204
_cod_depositor_comments
;
The following automatic conversions were performed:
'_symmetry_cell_setting' value 'Monoclinic' changed to 'monoclinic'
according to '/home/saulius/struct/CIF-dictionaries/cif_core.dic'
dictionary named 'cif_core.dic' version 2.4.1 from 2010-06-29.

Automatic conversion script
Id: cif_fix_enum 1527 2010-12-29 10:47:43Z saulius 
;
_cod_original_sg_symbol_H-M 'P 21/c'
_cod_database_code 4100527

loop_
_symmetry_equiv_pos_as_xyz
'x, y, z'
'-x, y+1/2, -z+1/2'
'-x, -y, -z'
'x, -y-1/2, z-1/2'

loop_
_atom_site_aniso_label
_atom_site_aniso_U_11
_atom_site_aniso_U_22
_atom_site_aniso_U_33
_atom_site_aniso_U_23
_atom_site_aniso_U_13
_atom_site_aniso_U_12
Mn1 0.0437(4) 0.0419(5) 0.0271(4) -0.0008(3) 0.0071(3) 0.0014(4)
Mn2 0.0518(5) 0.0580(6) 0.0278(4) -0.0052(3) 0.0109(3) -0.0107(4)
C1 0.042(3) 0.060(4) 0.033(2) 0.001(2) 0.006(2) -0.002(3)
C2 0.079(4) 0.069(4) 0.034(3) -0.005(3) 0.000(3) -0.033(4)
C3 0.091(4) 0.058(4) 0.046(3) -0.020(3) 0.027(3) -0.020(4)
C4 0.057(3) 0.049(3) 0.047(3) -0.011(3) 0.023(3) 0.001(3)
C5 0.053(3) 0.040(3) 0.047(3) -0.002(2) 0.012(2) 0.001(3)
C6 0.071(4) 0.046(3) 0.034(3) 0.007(2) 0.010(2) 0.001(3)
C7 0.049(3) 0.052(3) 0.039(3) 0.005(2) 0.016(2) -0.008(3)
C8 0.042(3) 0.046(3) 0.037(2) 0.000(2) 0.012(2) -0.007(2)
C9 0.044(3) 0.042(3) 0.034(2) -0.004(2) 0.007(2) -0.009(2)
C10 0.055(3) 0.028(3) 0.037(2) -0.006(2) 0.015(2) -0.004(2)
C11 0.078(4) 0.057(4) 0.064(4) -0.004(3) 0.016(3) 0.014(3)
C12 0.052(3) 0.071(4) 0.047(3) -0.001(3) 0.018(2) -0.004(3)
C13 0.049(3) 0.064(4) 0.040(3) 0.000(3) 0.008(2) 0.005(3)
O1 0.056(3) 0.115(4) 0.089(3) 0.014(3) 0.018(2) -0.016(3)
C14 0.045(3) 0.053(4) 0.046(3) 0.001(3) -0.004(2) 0.006(3)
O2 0.082(3) 0.053(3) 0.082(3) 0.004(2) 0.014(2) 0.015(2)
C15 0.067(3) 0.053(4) 0.039(3) 0.000(3) 0.002(3) 0.002(3)
O3 0.130(4) 0.090(3) 0.038(2) -0.003(2) -0.013(3) 0.019(3)
C16 0.053(3) 0.064(4) 0.044(3) 0.010(3) 0.015(3) -0.004(3)
O4 0.125(4) 0.068(3) 0.062(3) -0.015(2) 0.008(3) -0.039(3)
C17 0.053(3) 0.079(4) 0.034(3) -0.003(3) 0.017(3) -0.009(3)
O5 0.080(3) 0.097(4) 0.050(2) 0.013(2) 0.009(2) 0.012(3)
C18 0.059(3) 0.067(4) 0.043(3) -0.011(3) 0.010(3) -0.009(3)
O6 0.086(3) 0.120(4) 0.059(3) -0.025(3) 0.042(3) -0.013(3)

loop_
_atom_site_label
_atom_site_type_symbol
_atom_site_fract_x
_atom_site_fract_y
_atom_site_fract_z
_atom_site_U_iso_or_equiv
_atom_site_thermal_displace_type
_atom_site_occupancy
_atom_site_calc_flag
_atom_site_refinement_flags
_atom_site_disorder_group
Mn1 Mn 0.26626(6) 0.01376(9) 0.36712(4) 0.0376(2) Uani 1 d . .
Mn2 Mn 0.21935(6) 0.07663(11) 0.12152(4) 0.0455(3) Uani 1 d . .
C1 C 0.0948(4) 0.0127(7) 0.1847(3) 0.0453(12) Uani 1 d . .
H1A H 0.0345(4) 0.0881(7) 0.1827(3) 0.054 Uiso 1 d R .
C2 C 0.0946(5) -0.0929(8) 0.1187(3) 0.063(2) Uani 1 d . .
H2A H 0.0327(5) -0.0997(8) 0.0761(3) 0.075 Uiso 1 d R .
C3 C 0.1920(6) -0.1767(8) 0.1200(3) 0.063(2) Uani 1 d . .
H3A H 0.2027(6) -0.2450(8) 0.0780(3) 0.076 Uiso 1 d R .
C4 C 0.2793(4) -0.1444(7) 0.1860(3) 0.0496(13) Uani 1 d . .
H4A H 0.3524(4) -0.1820(7) 0.1852(3) 0.060 Uiso 1 d R .
C5 C 0.2965(4) -0.2382(6) 0.3261(3) 0.0464(13) Uani 1 d . .
C6 C 0.2424(5) -0.2452(7) 0.3888(3) 0.0506(14) Uani 1 d . .
H6A H 0.2814(5) -0.2918(7) 0.4365(3) 0.061 Uiso 1 d R .
C7 C 0.1442(4) -0.1608(7) 0.3876(3) 0.0456(13) Uani 1 d . .
H7A H 0.1178(4) -0.1515(7) 0.4344(3) 0.055 Uiso 1 d R .
C8 C 0.0924(4) -0.0678(6) 0.3238(3) 0.0414(12) Uani 1 d . .
C9 C 0.1428(4) -0.0633(6) 0.2581(2) 0.0402(12) Uani 1 d . .
C10 C 0.2423(4) -0.1509(6) 0.2589(2) 0.0391(12) Uani 1 d . .
C11 C 0.4036(5) -0.3257(8) 0.3300(3) 0.066(2) Uani 1 d . .
H11A H 0.3919(7) -0.4217(25) 0.2975(16) 0.079 Uiso 1 calc R .
H11B H 0.4331(15) -0.3591(39) 0.3821(5) 0.079 Uiso 1 calc R .
H11C H 0.4546(11) -0.2524(16) 0.3130(19) 0.079 Uiso 1 calc R .
C12 C -0.0145(4) 0.0197(7) 0.3233(3) 0.0557(15) Uani 1 d . .
H12A H -0.0743(5) -0.0435(21) 0.2939(16) 0.067 Uiso 1 calc R .
H12B H -0.0130(11) 0.1275(17) 0.3007(17) 0.067 Uiso 1 calc R .
H12C H -0.0246(13) 0.0312(36) 0.3752(3) 0.067 Uiso 1 calc R .
C13 C 0.3949(4) 0.0808(7) 0.3461(3) 0.0510(14) Uani 1 d . .
O1 O 0.4786(3) 0.1184(7) 0.3340(3) 0.0866(15) Uani 1 d . .
C14 C 0.2149(4) 0.2250(8) 0.3612(3) 0.0500(14) Uani 1 d . .
O2 O 0.1810(3) 0.3556(6) 0.3565(2) 0.0726(12) Uani 1 d . .
C15 C 0.3234(5) 0.0358(7) 0.4686(3) 0.0546(14) Uani 1 d . .
O3 O 0.3592(4) 0.0431(6) 0.5326(2) 0.090(2) Uani 1 d . .
C16 C 0.2876(4) 0.2404(8) 0.1812(3) 0.0531(14) Uani 1 d . .
O4 O 0.3285(4) 0.3488(6) 0.2178(2) 0.0870(15) Uani 1 d . .
C17 C 0.1386(4) 0.2188(8) 0.0570(3) 0.0542(15) Uani 1 d . .
O5 O 0.0882(3) 0.3150(6) 0.0152(2) 0.0762(13) Uani 1 d . .
C18 C 0.3145(5) 0.0646(8) 0.0590(3) 0.0566(15) Uani 1 d . .
O6 O 0.3749(4) 0.0545(6) 0.0181(2) 0.0843(14) Uani 1 d . .

loop_
_geom_bond_atom_site_label_1
_geom_bond_atom_site_label_2
_geom_bond_distance
_geom_bond_site_symmetry_2
_geom_bond_publ_flag
Mn1 C13 1.798(6) . ?
Mn1 C15 1.804(5) . ?
Mn1 C14 1.815(6) . ?
Mn1 C7 2.155(5) . ?
Mn1 C6 2.157(5) . ?
Mn1 C5 2.219(5) . ?
Mn1 C8 2.232(5) . ?
Mn1 C9 2.289(4) . ?
Mn1 C10 2.305(4) . ?
Mn2 C17 1.776(6) . ?
Mn2 C18 1.786(6) . ?
Mn2 C16 1.792(6) . ?
Mn2 C2 2.059(6) . ?
Mn2 C3 2.071(6) . ?
Mn2 C1 2.155(5) . ?
Mn2 C4 2.165(6) . ?
C1 C2 1.449(7) . ?
C1 C9 1.452(7) . ?
C2 C3 1.381(8) . ?
C3 C4 1.443(7) . ?
C4 C10 1.465(6) . ?
C5 C6 1.418(7) . ?
C5 C10 1.427(7) . ?
C5 C11 1.494(7) . ?
C6 C7 1.393(7) . ?
C7 C8 1.398(7) . ?
C8 C9 1.437(6) . ?
C8 C12 1.502(7) . ?
C9 C10 1.420(6) . ?
C13 O1 1.146(6) . ?
C14 O2 1.132(6) . ?
C15 O3 1.132(6) . ?
C16 O4 1.144(6) . ?
C17 O5 1.162(6) . ?
C18 O6 1.153(6) . ?
